data_9005627
loop_
_publ_author_name
'Alberico, A.'
'Ferrando, S.'
'Ivaldi, G.'
'Ferraris, G.'

_publ_section_title
;X-ray single-crystal structure refinement of an OH-rich topaz from Sulu UHP
 terrane (Eastern China) - Structural foundation of the correlation between
 cell parameters and fluorine content Locality: Sulu UHP terrane, Eastern
 China
;
_journal_name_full 'European Journal of Mineralogy'
_journal_page_first 875
_journal_page_last 881
_journal_paper_doi 10.1127/0935-1221/2003/0015-0875
_journal_volume 15
_journal_year 2003
_chemical_compound_source 'Sulu UHP terrane, Eastern China'
_chemical_formula_sum 'Al2 F1.4 H0.6 O4.6 Si'
_chemical_name_mineral Topaz
_space_group_IT_number 62
_symmetry_space_group_name_Hall '-P 2c 2ab'
_symmetry_space_group_name_H-M 'P b n m'
_cell_angle_alpha 90
_cell_angle_beta 90
_cell_angle_gamma 90
_cell_length_a 4.6696
_cell_length_b 8.8486
_cell_length_c 8.3915
_cell_formula_units_Z 4
_cell_volume 346.732
_database_code_amcsd 0007017
_exptl_crystal_density_diffrn 3.503
_cod_original_formula_sum 'Al2 Si O4.6 F1.4 H.6'
_cod_database_code 9005627

loop_
_space_group_symop_operation_xyz
x,y,z
x,y,1/2-z
-x,-y,1/2+z
1/2+x,1/2-y,1/2+z
1/2-x,1/2+y,1/2-z
1/2-x,1/2+y,z
1/2+x,1/2-y,-z
-x,-y,-z

loop_
_atom_site_aniso_label
_atom_site_aniso_U_11
_atom_site_aniso_U_22
_atom_site_aniso_U_33
_atom_site_aniso_U_12
_atom_site_aniso_U_13
_atom_site_aniso_U_23
Al 0.00555 0.00531 0.00544 0.00012 -0.00009 -0.00012
Si 0.00465 0.00482 0.00467 0.00017 0.00000 0.00000
O1 0.00546 0.00702 0.00610 0.00087 0.00000 0.00000
O2 0.00705 0.00482 0.00668 0.00063 0.00000 0.00000
O3 0.00588 0.00641 0.00590 0.00101 -0.00124 0.00010
F 0.00779 0.00843 0.00846 -0.00190 0.00054 0.00087
O 0.00779 0.00843 0.00846 -0.00190 0.00054 0.00087

loop_
_atom_site_label
_atom_site_fract_x
_atom_site_fract_y
_atom_site_fract_z
_atom_site_occupancy
_atom_site_U_iso_or_equiv
Al 0.90543 0.13126 0.08148 1.00000 0.00543
Si 0.40000 0.94092 0.25000 1.00000 0.00471
O1 0.79373 0.53096 0.25000 1.00000 0.00619
O2 0.45186 0.75634 0.25000 1.00000 0.00619
O3 0.78824 0.01025 0.90720 1.00000 0.00607
F 0.90221 0.75257 0.05998 0.70000 0.00823
O 0.90221 0.75257 0.05998 0.30000 0.00823
H 0.96000 0.76000 0.15000 0.30000 ?

loop_
_cod_related_entry_id
_cod_related_entry_database
_cod_related_entry_code
1 AMCSD 0007017
